data_7207753
loop_
_publ_author_name
'Shi, Dong-Ying'
'Zhao, Jun-Wei'
'Chen, Li-Juan'
'Ma, Peng-Tao'
'Wang, Jing-Ping'
'Niu, Jing-Yang'

_publ_section_title
;
 Four types of 1D or 2D organic--inorganic hybrids assembled by
 arsenotungstates and CuII--LnIII/IV heterometals
;
_journal_issue 9
_journal_name_full CrystEngComm
_journal_page_first 3108
_journal_paper_doi 10.1039/c2ce06354a
_journal_volume 14
_journal_year 2012
_chemical_formula_sum 'C33 H120 As2 Cu5.5 Dy N22 O83 W22'
_chemical_formula_weight 6860.02
_chemical_name_systematic
;
?
;
_space_group_IT_number 2
_symmetry_cell_setting triclinic
_symmetry_space_group_name_Hall '-P 1'
_symmetry_space_group_name_H-M 'P -1'
_atom_sites_solution_hydrogens geom
_atom_sites_solution_primary direct
_atom_sites_solution_secondary difmap
_audit_creation_method SHELXL-97
_cell_angle_alpha 102.355(5)
_cell_angle_beta 104.331(5)
_cell_angle_gamma 98.656(5)
_cell_formula_units_Z 2
_cell_length_a 13.623(5)
_cell_length_b 20.217(7)
_cell_length_c 24.846(8)
_cell_measurement_reflns_used 22023
_cell_measurement_temperature 296(2)
_cell_measurement_theta_max 25.00
_cell_measurement_theta_min 1.58
_cell_volume 6325(4)
_computing_cell_refinement 'Bruker XSCANS'
_computing_data_collection 'Bruker XSCANS'
_computing_data_reduction 'Bruker SHELXTL'
_computing_molecular_graphics 'Bruker SHELXTL'
_computing_publication_material 'Bruker SHELXTL'
_computing_structure_refinement 'SHELXL-97 (Sheldrick, 1997)'
_computing_structure_solution 'SHELXS-97 (Sheldrick, 1990)'
_diffrn_ambient_temperature 296(2)
_diffrn_detector_area_resol_mean none
_diffrn_measured_fraction_theta_full 0.989
_diffrn_measured_fraction_theta_max 0.989
_diffrn_measurement_device_type 'Bruker P4'
_diffrn_measurement_method '\w scans'
_diffrn_radiation_monochromator graphite
_diffrn_radiation_source 'fine-focus sealed tube'
_diffrn_radiation_type MoK\a
_diffrn_radiation_wavelength 0.71073
_diffrn_reflns_av_R_equivalents 0.0320
_diffrn_reflns_av_sigmaI/netI 0.0624
_diffrn_reflns_limit_h_max 16
_diffrn_reflns_limit_h_min -15
_diffrn_reflns_limit_k_max 24
_diffrn_reflns_limit_k_min -23
_diffrn_reflns_limit_l_max 19
_diffrn_reflns_limit_l_min -29
_diffrn_reflns_number 32332
_diffrn_reflns_theta_full 25.00
_diffrn_reflns_theta_max 25.00
_diffrn_reflns_theta_min 1.58
_diffrn_standards_decay_% none
_diffrn_standards_interval_count none
_diffrn_standards_interval_time none
_diffrn_standards_number none
_exptl_absorpt_coefficient_mu 22.012
_exptl_absorpt_correction_T_max 0.1369
_exptl_absorpt_correction_T_min 0.0808
_exptl_absorpt_correction_type multi-scan
_exptl_absorpt_process_details SADABS
_exptl_crystal_colour purple
_exptl_crystal_density_diffrn 3.602
_exptl_crystal_density_method 'not measured'
_exptl_crystal_description prism
_exptl_crystal_F_000 6111
_exptl_crystal_size_max 0.23
_exptl_crystal_size_mid 0.17
_exptl_crystal_size_min 0.15
_refine_diff_density_max 4.704
_refine_diff_density_min -3.362
_refine_diff_density_rms 0.323
_refine_ls_extinction_coef 0.000053(7)
_refine_ls_extinction_expression Fc^*^=kFc[1+0.001xFc^2^\l^3^/sin(2\q)]^-1/4^
_refine_ls_extinction_method SHELXL
_refine_ls_goodness_of_fit_ref 1.043
_refine_ls_hydrogen_treatment constr
_refine_ls_matrix_type full
_refine_ls_number_parameters 1293
_refine_ls_number_reflns 22023
_refine_ls_number_restraints 12
_refine_ls_restrained_S_all 1.043
_refine_ls_R_factor_all 0.0642
_refine_ls_R_factor_gt 0.0441
_refine_ls_shift/su_max 0.008
_refine_ls_shift/su_mean 0.000
_refine_ls_structure_factor_coef Fsqd
_refine_ls_weighting_details 'calc w=1/[\s^2^(Fo^2^)+(0.0558P)^2^+0.0000P] where P=(Fo^2^+2Fc^2^)/3'
_refine_ls_weighting_scheme calc
_refine_ls_wR_factor_gt 0.1084
_refine_ls_wR_factor_ref 0.1159
_reflns_number_gt 16567
_reflns_number_total 22023
_reflns_threshold_expression >2sigma(I)
_cod_data_source_file c2ce06354a.txt
_cod_data_source_block 10
_cod_depositor_comments
;
The following automatic conversions were performed:

'_symmetry_cell_setting' value 'Triclinic' changed to 'triclinic'
according to /home/saulius/struct/CIF-dictionaries/cif_core.dic
dictionary named 'cif_core.dic' version 2.4.1 from 2010-06-29.

Automatic conversion script
Id: cif_fix_values 1715 2011-07-08 13:25:40Z adriana 
;
_cod_original_sg_symbol_H-M P-1
_cod_original_formula_sum 'C33 H120 As2 Cu5.50 Dy N22 O83 W22'
_cod_database_code 7207753

loop_
_symmetry_equiv_pos_as_xyz
'x, y, z'
'-x, -y, -z'

loop_
_atom_site_label
_atom_site_type_symbol
_atom_site_fract_x
_atom_site_fract_y
_atom_site_fract_z
_atom_site_U_iso_or_equiv
_atom_site_adp_type
_atom_site_occupancy
_atom_site_symmetry_multiplicity
_atom_site_calc_flag
_atom_site_refinement_flags
W1 W 1.47485(5) 1.47722(3) 0.12604(3) 0.02985(15) Uani 1 1 d .
W2 W 1.45772(5) 1.58270(3) 0.24958(3) 0.02832(15) Uani 1 1 d .
W3 W 1.28356(5) 1.57189(3) 0.11851(3) 0.02539(14) Uani 1 1 d .
W4 W 1.08288(5) 1.40708(3) 0.03938(3) 0.02854(15) Uani 1 1 d .
W5 W 1.27523(5) 1.31497(3) 0.04828(3) 0.03132(16) Uani 1 1 d .
W6 W 1.45884(5) 1.32493(3) 0.19333(3) 0.02720(15) Uani 1 1 d .
W7 W 1.43953(4) 1.42876(3) 0.31533(2) 0.02501(14) Uani 1 1 d .
W8 W 1.23240(5) 1.53527(3) 0.30442(3) 0.02746(14) Uani 1 1 d .
W9 W 1.05956(5) 1.52139(3) 0.17414(3) 0.02684(14) Uani 1 1 d .
W10 W 1.05451(4) 1.38047(3) 0.23581(3) 0.02512(14) Uani 1 1 d .
W11 W 1.07679(5) 1.26870(3) 0.10444(2) 0.02740(14) Uani 1 1 d .
W12 W 1.39446(4) 1.14202(3) 0.35702(2) 0.02246(13) Uani 1 1 d .
W13 W 1.21320(5) 1.21399(3) 0.40397(2) 0.02456(14) Uani 1 1 d .
W14 W 0.93077(5) 1.12474(3) 0.34425(3) 0.02969(15) Uani 1 1 d .
W15 W 0.95468(5) 1.12630(3) 0.20974(3) 0.02607(14) Uani 1 1 d .
W16 W 1.15333(5) 1.04733(3) 0.16018(2) 0.02505(14) Uani 1 1 d .
W17 W 1.31190(5) 0.96868(3) 0.24551(3) 0.02812(15) Uani 1 1 d .
W18 W 1.29420(5) 0.97442(3) 0.39362(3) 0.02933(15) Uani 1 1 d .
W19 W 1.11150(5) 1.04852(3) 0.44023(3) 0.03029(15) Uani 1 1 d .
W20 W 1.03504(5) 0.89427(3) 0.33488(3) 0.03488(16) Uani 1 1 d .
W21 W 0.85299(5) 0.97160(4) 0.23818(3) 0.03357(16) Uani 1 1 d .
W22 W 1.05364(5) 0.89095(3) 0.18655(3) 0.03278(16) Uani 1 1 d .
Dy1 Dy 1.24673(5) 1.24776(3) 0.25815(3) 0.02254(15) Uani 1 1 d .
As1 As 1.26683(10) 1.42469(7) 0.18041(6) 0.0198(3) Uani 1 1 d .
As2 As 1.13065(11) 1.05258(7) 0.30062(6) 0.0215(3) Uani 1 1 d .
O1W O 0.4923(12) 0.3916(9) 0.9689(7) 0.086(5) Uiso 1 1 d .
O2W O 0.2897(16) 0.5107(11) 0.7207(8) 0.123(7) Uiso 1 1 d .
O3W O 0.2583(18) 0.3732(12) 0.6404(9) 0.142(8) Uiso 1 1 d .
O4W O 0.437(2) 1.1459(16) 0.5235(12) 0.200(12) Uiso 1 1 d .
O5W O 0.509(3) 0.7447(19) 1.0518(15) 0.101(11) Uiso 0.50 1 d P
O6W O 1.454(4) 1.203(2) 0.8251(19) 0.142(16) Uiso 0.50 1 d P
O1 O 1.5720(8) 1.4846(6) 0.0935(5) 0.038(3) Uani 1 1 d .
O2 O 1.3709(8) 1.4039(5) 0.0684(4) 0.032(2) Uani 1 1 d .
O3 O 1.5037(8) 1.4155(5) 0.1687(4) 0.033(2) Uani 1 1 d .
O4 O 1.3992(8) 1.5430(5) 0.0938(4) 0.034(3) Uani 1 1 d .
O5 O 1.3432(7) 1.4917(5) 0.1707(4) 0.026(2) Uani 1 1 d .
O6 O 1.5343(7) 1.5544(5) 0.1956(4) 0.032(2) Uani 1 1 d .
O7 O 1.5448(8) 1.6550(6) 0.2963(5) 0.041(3) Uani 1 1 d .
O8 O 1.4844(8) 1.5117(5) 0.2829(4) 0.033(2) Uani 1 1 d .
O9 O 1.3380(7) 1.5807(5) 0.2774(4) 0.030(2) Uani 1 1 d .
O10 O 1.3828(7) 1.6255(5) 0.1905(5) 0.035(3) Uani 1 1 d .
O11 O 1.2650(8) 1.6380(5) 0.0859(5) 0.037(3) Uani 1 1 d .
O12 O 1.1794(7) 1.5699(5) 0.1577(4) 0.026(2) Uani 1 1 d .
O13 O 1.1947(8) 1.4910(5) 0.0633(4) 0.030(2) Uani 1 1 d .
O14 O 1.0007(9) 1.4174(6) -0.0213(5) 0.046(3) Uani 1 1 d .
O15 O 1.1994(7) 1.3724(5) 0.1154(4) 0.023(2) Uani 1 1 d .
O16 O 1.0393(8) 1.4586(5) 0.1015(4) 0.035(2) Uiso 1 1 d .
O17 O 1.0151(7) 1.3239(5) 0.0473(4) 0.034(2) Uani 1 1 d .
O18 O 1.1743(9) 1.3581(5) 0.0059(4) 0.037(3) Uani 1 1 d .
O19 O 1.3127(10) 1.2683(6) -0.0066(5) 0.052(3) Uani 1 1 d .
O20 O 1.1634(9) 1.2509(5) 0.0519(4) 0.034(3) Uani 1 1 d .
O21 O 1.3654(8) 1.3010(5) 0.1161(4) 0.029(2) Uani 1 1 d .
O22 O 1.5634(9) 1.2880(6) 0.1847(5) 0.046(3) Uani 1 1 d .
O23 O 1.3858(8) 1.2611(5) 0.2158(4) 0.030(2) Uani 1 1 d .
O24 O 1.3384(7) 1.3834(5) 0.2210(4) 0.024(2) Uani 1 1 d .
O25 O 1.5234(7) 1.3842(5) 0.2716(4) 0.032(2) Uani 1 1 d .
O26 O 1.5285(8) 1.4596(5) 0.3830(5) 0.040(3) Uani 1 1 d .
O27 O 1.3722(8) 1.3497(5) 0.3208(4) 0.031(2) Uani 1 1 d .
O28 O 1.3297(8) 1.4778(5) 0.3245(4) 0.029(2) Uani 1 1 d .
O29 O 1.2461(9) 1.5909(6) 0.3698(5) 0.047(3) Uani 1 1 d .
O30 O 1.1819(7) 1.4560(4) 0.2121(4) 0.021(2) Uani 1 1 d .
O31 O 1.1199(8) 1.4640(5) 0.3012(4) 0.032(2) Uani 1 1 d .
O32 O 1.1316(8) 1.5707(5) 0.2544(4) 0.037(3) Uani 1 1 d .
O33 O 0.9674(8) 1.5711(6) 0.1575(5) 0.038(3) Uani 1 1 d .
O34 O 0.9905(8) 1.4541(5) 0.1999(4) 0.032(2) Uani 1 1 d .
O35 O 0.9482(8) 1.3485(6) 0.2548(5) 0.038(3) Uani 1 1 d .
O36 O 1.1514(8) 1.3352(5) 0.2612(4) 0.030(2) Uani 1 1 d .
O37 O 1.0252(7) 1.3302(5) 0.1572(4) 0.025(2) Uani 1 1 d .
O38 O 1.1659(9) 1.2515(6) 0.1624(4) 0.040(3) Uani 1 1 d .
O39 O 0.9804(8) 1.1941(6) 0.0750(5) 0.044(3) Uani 1 1 d .
O40 O 1.3842(7) 1.2012(5) 0.3126(4) 0.023(2) Uani 1 1 d .
O41 O 1.5269(8) 1.1585(5) 0.3874(4) 0.033(2) Uani 1 1 d .
O42 O 1.3577(8) 1.0630(5) 0.3960(4) 0.031(2) Uani 1 1 d .
O43 O 1.3721(7) 1.0607(5) 0.2933(4) 0.029(2) Uani 1 1 d .
O44 O 1.2165(7) 1.1279(5) 0.3274(4) 0.027(2) Uani 1 1 d .
O45 O 1.3548(7) 1.1992(5) 0.4181(4) 0.031(2) Uani 1 1 d .
O46 O 1.2314(9) 1.2783(6) 0.4665(4) 0.042(3) Uani 1 1 d .
O47 O 1.2246(7) 1.2622(5) 0.3525(4) 0.025(2) Uani 1 1 d .
O48 O 1.1871(7) 1.1313(5) 0.4384(4) 0.025(2) Uani 1 1 d .
O49 O 1.0620(7) 1.1871(5) 0.3732(4) 0.028(2) Uani 1 1 d .
O50 O 0.8558(9) 1.1654(7) 0.3812(5) 0.051(3) Uani 1 1 d .
O51 O 0.9876(7) 1.0709(6) 0.3962(4) 0.034(3) Uani 1 1 d .
O52 O 0.8309(7) 1.0379(5) 0.3013(4) 0.032(2) Uani 1 1 d .
O53 O 1.0086(7) 1.0644(5) 0.2810(4) 0.023(2) Uani 1 1 d .
O54 O 0.9001(7) 1.1562(5) 0.2762(4) 0.031(2) Uani 1 1 d .
O55 O 1.0717(7) 1.1884(6) 0.2419(4) 0.035(3) Uani 1 1 d .
O56 O 0.8776(8) 1.1601(6) 0.1602(5) 0.043(3) Uani 1 1 d .
O57 O 0.8433(7) 1.0359(5) 0.1948(4) 0.033(2) Uani 1 1 d .
O58 O 1.0199(7) 1.0661(5) 0.1660(4) 0.029(2) Uani 1 1 d .
O59 O 1.1518(8) 1.0536(6) 0.0911(4) 0.038(3) Uani 1 1 d .
O60 O 1.2227(8) 1.1290(5) 0.2050(4) 0.029(2) Uani 1 1 d .
O61 O 1.1535(7) 1.0053(5) 0.2433(4) 0.022(2) Uani 1 1 d .
O62 O 1.2752(8) 1.0035(5) 0.1793(4) 0.028(2) Uani 1 1 d .
O63 O 1.4184(9) 0.9367(6) 0.2356(5) 0.042(3) Uani 1 1 d .
O64 O 1.2023(8) 0.8874(5) 0.2032(4) 0.036(3) Uani 1 1 d .
O65 O 1.3031(7) 0.9461(5) 0.3159(4) 0.028(2) Uani 1 1 d .
O66 O 1.3942(8) 0.9434(6) 0.4321(5) 0.043(3) Uani 1 1 d .
O67 O 1.1790(8) 0.8935(6) 0.3711(4) 0.038(3) Uani 1 1 d .
O68 O 1.1380(7) 1.0067(5) 0.3494(4) 0.027(2) Uani 1 1 d .
O69 O 1.2356(8) 1.0098(6) 0.4553(4) 0.034(3) Uani 1 1 d .
O70 O 1.0949(9) 1.0677(6) 0.5076(4) 0.046(3) Uani 1 1 d .
O71 O 1.0373(8) 0.9513(5) 0.4087(4) 0.037(3) Uani 1 1 d .
O72 O 0.9741(9) 0.8147(6) 0.3365(5) 0.055(3) Uani 1 1 d .
O73 O 1.0625(8) 0.8761(5) 0.2625(5) 0.035(3) Uani 1 1 d .
O74 O 0.9255(8) 0.9314(6) 0.2978(5) 0.042(3) Uani 1 1 d .
O75 O 0.7327(8) 0.9166(6) 0.2106(5) 0.052(3) Uani 1 1 d .
O76 O 0.9353(8) 0.9263(5) 0.1945(4) 0.035(3) Uani 1 1 d .
O77 O 0.9979(9) 0.8092(5) 0.1408(5) 0.048(3) Uani 1 1 d .
O78 O 1.0746(8) 0.9428(5) 0.1355(4) 0.038(3) Uani 1 1 d .
Cu1 Cu 1.0000 1.0000 0.0000 0.0349(6) Uani 1 2 d S
Cu2 Cu 1.76587(16) 1.52536(11) 0.12425(9) 0.0418(5) Uani 1 1 d .
Cu3 Cu 1.24140(19) 0.76412(12) 0.15682(11) 0.0587(6) Uani 1 1 d .
Cu4 Cu 1.61782(17) 1.19643(13) 0.23211(11) 0.0540(6) Uani 1 1 d .
Cu5 Cu 1.3232(2) 1.39335(12) 0.48676(10) 0.0665(7) Uani 1 1 d .
Cu6 Cu 1.2597(2) 0.9433(2) 0.54714(14) 0.0929(11) Uani 1 1 d .
N1 N 1.0668(12) 1.0857(7) -0.0186(5) 0.048(4) Uani 1 1 d .
H1C H 1.0195 1.0993 -0.0437 0.058 Uiso 1 1 calc R
H1D H 1.0941 1.1207 0.0136 0.058 Uiso 1 1 calc R
N2 N 1.1077(13) 0.9593(9) -0.0294(7) 0.072(5) Uani 1 1 d .
H2B H 1.1327 0.9330 -0.0066 0.086 Uiso 1 1 calc R
H2C H 1.0761 0.9308 -0.0648 0.086 Uiso 1 1 calc R
N3 N 1.7527(14) 1.6088(9) 0.0921(8) 0.069(5) Uani 1 1 d .
H3D H 1.7965 1.6133 0.0707 0.083 Uiso 1 1 calc R
H3E H 1.6876 1.6034 0.0696 0.083 Uiso 1 1 calc R
N4 N 1.7655(12) 1.5898(8) 0.1986(6) 0.057(4) Uani 1 1 d D
H4C H 1.7164 1.5704 0.2123 0.069 Uiso 1 1 calc R
H4D H 1.8274 1.5975 0.2251 0.069 Uiso 1 1 calc R
N5 N 1.7769(13) 1.4652(8) 0.0506(7) 0.059(4) Uani 1 1 d .
H5B H 1.7227 1.4645 0.0210 0.070 Uiso 1 1 calc R
H5C H 1.8355 1.4829 0.0434 0.070 Uiso 1 1 calc R
N6 N 1.7630(10) 1.4373(7) 0.1518(6) 0.042(4) Uani 1 1 d .
H6D H 1.8266 1.4376 0.1737 0.051 Uiso 1 1 calc R
H6E H 1.7187 1.4350 0.1731 0.051 Uiso 1 1 calc R
N7 N 1.1459(17) 0.7185(9) 0.1922(10) 0.098(7) Uani 1 1 d .
H7C H 1.0850 0.7317 0.1832 0.117 Uiso 1 1 calc R
H7D H 1.1339 0.6722 0.1779 0.117 Uiso 1 1 calc R
N8 N 1.3507(16) 0.7737(10) 0.2306(8) 0.086(6) Uani 1 1 d .
H8B H 1.4032 0.7547 0.2234 0.103 Uiso 1 1 calc R
H8C H 1.3761 0.8188 0.2494 0.103 Uiso 1 1 calc R
N9 N 1.1391(13) 0.7500(8) 0.0809(8) 0.083(6) Uani 1 1 d .
H9D H 1.1307 0.7066 0.0591 0.100 Uiso 1 1 calc R
H9E H 1.0773 0.7561 0.0855 0.100 Uiso 1 1 calc R
N10 N 1.3366(14) 0.8150(10) 0.1229(6) 0.070(5) Uani 1 1 d .
H10C H 1.3546 0.8601 0.1421 0.084 Uiso 1 1 calc R
H10D H 1.3948 0.7982 0.1267 0.084 Uiso 1 1 calc R
N11 N 1.7605(10) 1.2527(8) 0.2633(8) 0.066(5) Uani 1 1 d .
H11B H 1.8053 1.2247 0.2692 0.080 Uiso 1 1 calc R
H11C H 1.7752 1.2747 0.2374 0.080 Uiso 1 1 calc R
N12 N 1.5977(11) 1.2473(9) 0.3059(7) 0.064(5) Uani 1 1 d .
H12D H 1.5585 1.2785 0.2995 0.077 Uiso 1 1 calc R
H12E H 1.5660 1.2175 0.3216 0.077 Uiso 1 1 calc R
N13 N 1.4736(12) 1.1346(9) 0.2016(7) 0.063(5) Uani 1 1 d .
H13C H 1.4670 1.1053 0.2238 0.076 Uiso 1 1 calc R
H13D H 1.4261 1.1609 0.2035 0.076 Uiso 1 1 calc R
N14 N 1.6359(12) 1.1406(8) 0.1586(6) 0.051 Uiso 1 1 d .
H14B H 1.6282 1.1643 0.1315 0.061 Uiso 1 1 calc R
H14C H 1.6992 1.1304 0.1650 0.061 Uiso 1 1 calc R
N15 N 1.4134(17) 1.3830(9) 0.5611(7) 0.107(9) Uani 1 1 d D
H15D H 1.4501 1.4251 0.5832 0.129 Uiso 1 1 calc R
H15E H 1.3728 1.3653 0.5804 0.129 Uiso 1 1 calc R
N16 N 1.4382(13) 1.3640(10) 0.4559(7) 0.071(5) Uani 1 1 d .
H16C H 1.4163 1.3202 0.4334 0.085 Uiso 1 1 calc R
H16D H 1.4556 1.3918 0.4344 0.085 Uiso 1 1 calc R
N17 N 1.2385(14) 1.4067(9) 0.4148(7) 0.067(5) Uani 1 1 d .
H17B H 1.2751 1.4401 0.4043 0.081 Uiso 1 1 calc R
H17C H 1.2230 1.3672 0.3866 0.081 Uiso 1 1 calc R
N18 N 1.2379(14) 1.4406(10) 0.5248(8) 0.080 Uiso 1 1 d .
H18D H 1.2077 1.4129 0.5427 0.096 Uiso 1 1 calc R
H18E H 1.2776 1.4788 0.5516 0.096 Uiso 1 1 calc R
N19 N 1.1169(12) 0.8882(8) 0.5082(7) 0.061(4) Uiso 1 1 d D
H19C H 1.0829 0.8862 0.5347 0.073 Uiso 1 1 calc R
H19D H 1.0838 0.9101 0.4837 0.073 Uiso 1 1 calc R
N20 N 1.3031(16) 0.8568(10) 0.5105(9) 0.107(7) Uiso 1 1 d D
H20B H 1.3176 0.8607 0.4778 0.128 Uiso 1 1 calc R
H20C H 1.3599 0.8504 0.5347 0.128 Uiso 1 1 calc R
N21 N 1.4049(14) 0.9885(10) 0.5813(8) 0.079 Uiso 1 1 d D
H21D H 1.4403 0.9623 0.6005 0.095 Uiso 1 1 calc R
H21E H 1.4347 0.9977 0.5544 0.095 Uiso 1 1 calc R
N22 N 1.2168(16) 1.0187(11) 0.5972(8) 0.089 Uiso 1 1 d .
H22C H 1.1619 1.0311 0.5765 0.107 Uiso 1 1 calc R
H22D H 1.1992 1.0040 0.6260 0.107 Uiso 1 1 calc R
C1 C 1.151(2) 1.0658(12) -0.0444(11) 0.088 Uiso 1 1 d D
H1A H 1.1259 1.0585 -0.0858 0.106 Uiso 1 1 calc R
H1B H 1.2102 1.1047 -0.0301 0.106 Uiso 1 1 calc R
C2 C 1.188(2) 1.0031(12) -0.0329(11) 0.082 Uiso 1 1 d D
H2A H 1.2237 1.0216 0.0083 0.098 Uiso 1 1 calc R
C3 C 1.2733(18) 1.0109(13) -0.0540(10) 0.080 Uiso 1 1 d .
H3A H 1.3066 0.9727 -0.0512 0.120 Uiso 1 1 calc R
H3B H 1.3214 1.0535 -0.0317 0.120 Uiso 1 1 calc R
H3C H 1.2509 1.0121 -0.0935 0.120 Uiso 1 1 calc R
C4 C 1.778(2) 1.6714(13) 0.1407(10) 0.083 Uiso 1 1 d .
H4A H 1.8525 1.6894 0.1536 0.100 Uiso 1 1 calc R
H4B H 1.7450 1.7068 0.1279 0.100 Uiso 1 1 calc R
C5 C 1.744(2) 1.6562(10) 0.1873(11) 0.085 Uiso 1 1 d D
H5A H 1.6687 1.6458 0.1717 0.103 Uiso 1 1 calc R
C6 C 1.763(2) 1.7103(13) 0.2370(10) 0.088 Uiso 1 1 d .
H6A H 1.7464 1.7511 0.2262 0.131 Uiso 1 1 calc R
H6B H 1.8345 1.7200 0.2588 0.131 Uiso 1 1 calc R
H6C H 1.7200 1.6969 0.2599 0.131 Uiso 1 1 calc R
C7 C 1.7780(15) 1.3949(10) 0.0558(9) 0.061(6) Uani 1 1 d .
H7A H 1.8492 1.3894 0.0654 0.073 Uiso 1 1 calc R
H7B H 1.7410 1.3625 0.0189 0.073 Uiso 1 1 calc R
C8 C 1.730(2) 1.3765(12) 0.1009(9) 0.078(7) Uani 1 1 d .
H8A H 1.6547 1.3716 0.0849 0.094 Uiso 1 1 calc R
C9 C 1.7440(14) 1.3064(9) 0.1140(8) 0.050(5) Uani 1 1 d .
H9A H 1.7119 1.2992 0.1432 0.075 Uiso 1 1 calc R
H9B H 1.8167 1.3071 0.1273 0.075 Uiso 1 1 calc R
H9C H 1.7124 1.2695 0.0796 0.075 Uiso 1 1 calc R
C10 C 1.1878(18) 0.7357(15) 0.2534(12) 0.097 Uiso 1 1 d D
H10A H 1.1552 0.7012 0.2689 0.117 Uiso 1 1 calc R
H10B H 1.1763 0.7806 0.2707 0.117 Uiso 1 1 calc R
C11 C 1.3010(19) 0.7376(17) 0.2654(13) 0.114(10) Uiso 1 1 d D
H11A H 1.3075 0.6892 0.2544 0.136 Uiso 1 1 calc R
C12 C 1.352(3) 0.7628(18) 0.3263(14) 0.144(13) Uiso 1 1 d .
H12A H 1.4252 0.7652 0.3333 0.216 Uiso 1 1 calc R
H12B H 1.3246 0.7318 0.3460 0.216 Uiso 1 1 calc R
H12C H 1.3403 0.8081 0.3402 0.216 Uiso 1 1 calc R
C13 C 1.179(2) 0.8018(16) 0.0521(12) 0.109(9) Uiso 1 1 d .
H13A H 1.1455 0.7867 0.0110 0.131 Uiso 1 1 calc R
H13B H 1.1645 0.8464 0.0670 0.131 Uiso 1 1 calc R
C14 C 1.288(2) 0.8080(14) 0.0629(11) 0.091(8) Uiso 1 1 d .
H14A H 1.2999 0.7651 0.0408 0.109 Uiso 1 1 calc R
C15 C 1.330(2) 0.8686(14) 0.0391(11) 0.102(9) Uiso 1 1 d .
H15A H 1.2935 0.8597 -0.0010 0.153 Uiso 1 1 calc R
H15B H 1.4028 0.8718 0.0435 0.153 Uiso 1 1 calc R
H15C H 1.3196 0.9113 0.0600 0.153 Uiso 1 1 calc R
C16 C 1.774(2) 1.3030(16) 0.3165(12) 0.103(9) Uiso 1 1 d .
H16A H 1.8438 1.3099 0.3410 0.124 Uiso 1 1 calc R
H16B H 1.7643 1.3469 0.3086 0.124 Uiso 1 1 calc R
C17 C 1.705(2) 1.2834(16) 0.3455(12) 0.107(9) Uiso 1 1 d .
H17A H 1.7313 1.2469 0.3611 0.129 Uiso 1 1 calc R
C18 C 1.696(3) 1.3362(19) 0.3989(15) 0.160(14) Uiso 1 1 d .
H18A H 1.7648 1.3584 0.4239 0.240 Uiso 1 1 calc R
H18B H 1.6581 1.3123 0.4193 0.240 Uiso 1 1 calc R
H18C H 1.6614 1.3705 0.3866 0.240 Uiso 1 1 calc R
C19 C 1.453(2) 1.0931(14) 0.1394(10) 0.088 Uiso 1 1 d .
H19A H 1.3989 1.0519 0.1294 0.105 Uiso 1 1 calc R
H19B H 1.4346 1.1210 0.1127 0.105 Uiso 1 1 calc R
C20 C 1.5523(17) 1.0755(12) 0.1398(8) 0.072 Uiso 1 1 d D
H20A H 1.5687 1.0419 0.1620 0.087 Uiso 1 1 calc R
C21 C 1.5349(18) 1.0472(12) 0.0768(8) 0.080 Uiso 1 1 d D
H21A H 1.4808 1.0060 0.0627 0.121 Uiso 1 1 calc R
H21B H 1.5978 1.0361 0.0701 0.121 Uiso 1 1 calc R
H21C H 1.5150 1.0811 0.0570 0.121 Uiso 1 1 calc R
C22 C 1.486(2) 1.3369(15) 0.5503(12) 0.110(10) Uiso 1 1 d D
H22A H 1.4501 1.2886 0.5346 0.132 Uiso 1 1 calc R
H22B H 1.5415 1.3416 0.5848 0.132 Uiso 1 1 calc R
C23 C 1.5280(17) 1.3679(13) 0.5031(9) 0.072(6) Uiso 1 1 d .
H23A H 1.5584 1.4172 0.5212 0.086 Uiso 1 1 calc R
C24 C 1.6071(18) 1.3376(13) 0.4897(10) 0.081 Uiso 1 1 d .
H24A H 1.6302 1.3570 0.4617 0.122 Uiso 1 1 calc R
H24B H 1.5816 1.2885 0.4741 0.122 Uiso 1 1 calc R
H24C H 1.6640 1.3464 0.5238 0.122 Uiso 1 1 calc R
C25 C 1.1370(17) 1.4275(12) 0.4226(7) 0.071 Uiso 1 1 d D
H25A H 1.1181 1.4604 0.4007 0.085 Uiso 1 1 calc R
H25B H 1.0804 1.3871 0.4100 0.085 Uiso 1 1 calc R
C26 C 1.1613(15) 1.4597(12) 0.4860(7) 0.075 Uiso 1 1 d D
H26A H 1.2019 1.5046 0.4871 0.090 Uiso 1 1 calc R
C27 C 1.0632(15) 1.4828(12) 0.4894(10) 0.080 Uiso 1 1 d D
H27A H 1.0709 1.5074 0.5283 0.120 Uiso 1 1 calc R
H27B H 1.0070 1.4430 0.4775 0.120 Uiso 1 1 calc R
H27C H 1.0488 1.5126 0.4645 0.120 Uiso 1 1 calc R
C28 C 1.1126(16) 0.8160(9) 0.4756(9) 0.082 Uiso 1 1 d D
H28A H 1.0570 0.7838 0.4805 0.098 Uiso 1 1 calc R
H28B H 1.0993 0.8131 0.4349 0.098 Uiso 1 1 calc R
C29 C 1.2145(14) 0.7979(11) 0.4983(10) 0.082 Uiso 1 1 d D
H29A H 1.2155 0.7836 0.5337 0.098 Uiso 1 1 calc R
C30 C 1.268(2) 0.7515(13) 0.4627(10) 0.090 Uiso 1 1 d .
H30A H 1.3311 0.7465 0.4875 0.135 Uiso 1 1 calc R
H30B H 1.2832 0.7723 0.4336 0.135 Uiso 1 1 calc R
H30C H 1.2226 0.7067 0.4448 0.135 Uiso 1 1 calc R
C31 C 1.400(3) 1.0525(13) 0.6206(13) 0.142(12) Uiso 1 1 d D
H31A H 1.4275 1.0476 0.6591 0.170 Uiso 1 1 calc R
H31B H 1.4495 1.0891 0.6161 0.170 Uiso 1 1 calc R
C32 C 1.310(3) 1.0797(19) 0.6214(16) 0.159(14) Uiso 1 1 d D
H32A H 1.3029 1.0985 0.5877 0.191 Uiso 1 1 calc R
C33 C 1.299(3) 1.1414(18) 0.6638(15) 0.158(14) Uiso 1 1 d D
H33A H 1.3614 1.1767 0.6755 0.237 Uiso 1 1 calc R
H33B H 1.2875 1.1278 0.6968 0.237 Uiso 1 1 calc R
H33C H 1.2413 1.1592 0.6461 0.237 Uiso 1 1 calc R

loop_
_atom_site_aniso_label
_atom_site_aniso_U_11
_atom_site_aniso_U_22
_atom_site_aniso_U_33
_atom_site_aniso_U_23
_atom_site_aniso_U_13
_atom_site_aniso_U_12
W1 0.0261(3) 0.0320(4) 0.0426(4) 0.0195(3) 0.0189(3) 0.0109(3)
W2 0.0247(3) 0.0200(3) 0.0373(4) 0.0089(3) 0.0058(3) -0.0008(3)
W3 0.0253(3) 0.0212(3) 0.0341(3) 0.0124(3) 0.0114(3) 0.0059(3)
W4 0.0311(4) 0.0242(3) 0.0270(3) 0.0084(3) 0.0025(3) 0.0035(3)
W5 0.0431(4) 0.0282(4) 0.0272(3) 0.0070(3) 0.0158(3) 0.0124(3)
W6 0.0263(3) 0.0275(3) 0.0369(4) 0.0151(3) 0.0155(3) 0.0128(3)
W7 0.0230(3) 0.0214(3) 0.0272(3) 0.0069(3) 0.0030(3) 0.0007(3)
W8 0.0303(3) 0.0219(3) 0.0287(3) 0.0014(3) 0.0105(3) 0.0055(3)
W9 0.0213(3) 0.0237(3) 0.0392(4) 0.0108(3) 0.0114(3) 0.0077(3)
W10 0.0214(3) 0.0238(3) 0.0331(3) 0.0096(3) 0.0116(3) 0.0042(3)
W11 0.0315(3) 0.0200(3) 0.0247(3) 0.0047(3) 0.0018(3) -0.0002(3)
W12 0.0180(3) 0.0217(3) 0.0258(3) 0.0057(2) 0.0048(2) 0.0014(2)
W13 0.0282(3) 0.0228(3) 0.0217(3) 0.0030(2) 0.0090(3) 0.0037(3)
W14 0.0230(3) 0.0386(4) 0.0332(3) 0.0129(3) 0.0133(3) 0.0102(3)
W15 0.0210(3) 0.0301(4) 0.0271(3) 0.0093(3) 0.0053(3) 0.0056(3)
W16 0.0279(3) 0.0239(3) 0.0200(3) 0.0008(2) 0.0065(2) 0.0034(3)
W17 0.0278(3) 0.0226(3) 0.0331(3) 0.0023(3) 0.0094(3) 0.0088(3)
W18 0.0266(3) 0.0277(4) 0.0363(4) 0.0151(3) 0.0074(3) 0.0066(3)
W19 0.0285(3) 0.0378(4) 0.0309(3) 0.0179(3) 0.0131(3) 0.0061(3)
W20 0.0315(4) 0.0282(4) 0.0446(4) 0.0178(3) 0.0086(3) -0.0024(3)
W21 0.0208(3) 0.0350(4) 0.0410(4) 0.0115(3) 0.0053(3) -0.0020(3)
W22 0.0340(4) 0.0199(3) 0.0352(4) -0.0010(3) 0.0036(3) 0.0007(3)
Dy1 0.0239(4) 0.0195(4) 0.0239(4) 0.0050(3) 0.0075(3) 0.0041(3)
As1 0.0186(7) 0.0174(7) 0.0227(7) 0.0046(6) 0.0058(6) 0.0029(6)
As2 0.0195(7) 0.0206(8) 0.0230(7) 0.0055(6) 0.0053(6) 0.0022(6)
O1 0.031(6) 0.044(7) 0.051(7) 0.020(6) 0.022(5) 0.015(5)
O2 0.036(6) 0.037(6) 0.032(6) 0.013(5) 0.019(5) 0.010(5)
O3 0.038(6) 0.030(6) 0.038(6) 0.012(5) 0.017(5) 0.013(5)
O4 0.034(6) 0.025(6) 0.048(7) 0.016(5) 0.014(5) 0.009(5)
O5 0.014(5) 0.021(5) 0.042(6) 0.013(5) 0.006(4) -0.001(4)
O6 0.026(6) 0.030(6) 0.041(6) 0.016(5) 0.007(5) -0.001(5)
O7 0.027(6) 0.033(7) 0.046(7) 0.006(5) -0.004(5) -0.011(5)
O8 0.028(6) 0.032(6) 0.035(6) 0.004(5) 0.008(5) 0.004(5)
O9 0.020(5) 0.028(6) 0.047(6) 0.011(5) 0.014(5) 0.008(5)
O10 0.022(6) 0.029(6) 0.055(7) 0.012(5) 0.014(5) 0.002(5)
O11 0.039(7) 0.033(6) 0.048(7) 0.021(5) 0.017(5) 0.011(5)
O12 0.027(6) 0.022(5) 0.033(6) 0.006(4) 0.017(5) 0.010(4)
O13 0.034(6) 0.020(6) 0.032(6) 0.011(4) 0.005(5) 0.000(5)
O14 0.051(8) 0.052(8) 0.038(7) 0.023(6) 0.003(6) 0.018(6)
O15 0.026(5) 0.019(5) 0.021(5) 0.004(4) 0.007(4) 0.003(4)
O17 0.023(6) 0.037(6) 0.032(6) 0.006(5) 0.000(5) -0.003(5)
O18 0.057(8) 0.027(6) 0.026(6) 0.004(5) 0.010(5) 0.012(6)
O19 0.088(10) 0.046(8) 0.038(7) 0.007(6) 0.039(7) 0.029(7)
O20 0.061(7) 0.021(6) 0.020(5) 0.006(4) 0.010(5) 0.009(5)
O21 0.041(6) 0.027(6) 0.022(5) 0.009(4) 0.012(5) 0.010(5)
O22 0.047(7) 0.051(8) 0.066(8) 0.032(6) 0.038(7) 0.032(6)
O23 0.041(6) 0.023(6) 0.034(6) 0.011(5) 0.020(5) 0.009(5)
O24 0.025(5) 0.019(5) 0.027(5) 0.006(4) 0.001(4) 0.007(4)
O25 0.021(5) 0.034(6) 0.046(6) 0.017(5) 0.011(5) 0.006(5)
O26 0.027(6) 0.025(6) 0.054(7) 0.007(5) -0.005(5) -0.006(5)
O27 0.038(6) 0.021(6) 0.024(5) -0.003(4) 0.001(5) 0.000(5)
O28 0.037(6) 0.027(6) 0.033(6) 0.015(5) 0.018(5) 0.012(5)
O29 0.059(8) 0.035(7) 0.039(7) -0.010(5) 0.011(6) 0.025(6)
O30 0.026(5) 0.016(5) 0.023(5) 0.004(4) 0.015(4) 0.001(4)
O31 0.039(6) 0.018(5) 0.044(6) 0.006(5) 0.025(5) 0.006(5)
O32 0.028(6) 0.033(7) 0.044(7) -0.001(5) 0.007(5) 0.012(5)
O33 0.034(6) 0.037(7) 0.055(7) 0.025(6) 0.018(6) 0.013(5)
O34 0.032(6) 0.026(6) 0.048(7) 0.012(5) 0.021(5) 0.014(5)
O35 0.027(6) 0.045(7) 0.047(7) 0.010(5) 0.024(5) 0.001(5)
O36 0.036(6) 0.023(6) 0.033(6) 0.006(5) 0.013(5) 0.010(5)
O37 0.022(5) 0.017(5) 0.033(6) 0.007(4) 0.007(4) -0.003(4)
O38 0.055(7) 0.049(7) 0.026(6) 0.012(5) 0.027(5) 0.013(6)
O39 0.040(7) 0.030(7) 0.049(7) 0.001(5) 0.008(6) -0.012(5)
O40 0.020(5) 0.024(5) 0.025(5) 0.010(4) 0.007(4) 0.003(4)
O41 0.026(6) 0.029(6) 0.049(7) 0.017(5) 0.012(5) 0.009(5)
O42 0.031(6) 0.037(6) 0.030(6) 0.014(5) 0.011(5) 0.009(5)
O43 0.029(6) 0.016(5) 0.040(6) 0.007(4) 0.005(5) 0.009(4)
O44 0.027(6) 0.014(5) 0.032(6) 0.003(4) 0.001(4) -0.002(4)
O45 0.027(6) 0.035(6) 0.029(6) 0.004(5) 0.010(5) 0.000(5)
O46 0.057(8) 0.032(7) 0.027(6) -0.003(5) 0.002(5) 0.010(6)
O47 0.027(6) 0.021(5) 0.027(5) 0.007(4) 0.009(4) 0.005(4)
O48 0.021(5) 0.027(6) 0.027(5) 0.007(4) 0.007(4) 0.005(4)
O49 0.028(6) 0.022(6) 0.034(6) 0.005(4) 0.004(5) 0.010(5)
O50 0.053(8) 0.077(9) 0.045(7) 0.022(7) 0.035(6) 0.036(7)
O51 0.023(6) 0.049(7) 0.038(6) 0.026(5) 0.011(5) 0.006(5)
O52 0.020(5) 0.040(7) 0.034(6) 0.010(5) 0.009(5) 0.000(5)
O53 0.020(5) 0.021(5) 0.028(5) 0.003(4) 0.011(4) 0.003(4)
O54 0.019(5) 0.029(6) 0.041(6) 0.010(5) -0.001(5) 0.004(5)
O55 0.021(6) 0.039(7) 0.044(6) 0.007(5) 0.008(5) 0.007(5)
O56 0.029(6) 0.056(8) 0.047(7) 0.026(6) 0.007(5) 0.008(6)
O57 0.023(6) 0.039(7) 0.040(6) 0.014(5) 0.008(5) 0.011(5)
O58 0.021(5) 0.033(6) 0.027(5) 0.002(5) 0.005(4) 0.003(5)
O59 0.044(7) 0.054(8) 0.023(6) 0.012(5) 0.015(5) 0.015(6)
O60 0.037(6) 0.025(6) 0.025(5) 0.004(4) 0.013(5) 0.007(5)
O61 0.020(5) 0.026(6) 0.019(5) 0.002(4) 0.003(4) 0.010(4)
O62 0.040(6) 0.018(5) 0.030(6) 0.004(4) 0.020(5) 0.008(5)
O63 0.041(7) 0.044(7) 0.043(7) 0.004(6) 0.014(6) 0.017(6)
O64 0.041(7) 0.026(6) 0.036(6) 0.002(5) 0.006(5) 0.005(5)
O65 0.013(5) 0.024(6) 0.048(6) 0.013(5) 0.008(5) 0.004(4)
O66 0.022(6) 0.055(8) 0.056(7) 0.020(6) 0.006(5) 0.016(6)
O67 0.040(7) 0.040(7) 0.037(6) 0.018(5) 0.013(5) 0.001(5)
O68 0.032(6) 0.020(5) 0.021(5) 0.005(4) -0.001(4) -0.004(4)
O69 0.042(7) 0.046(7) 0.027(6) 0.020(5) 0.016(5) 0.020(6)
O70 0.040(7) 0.071(9) 0.034(6) 0.026(6) 0.017(5) 0.001(6)
O71 0.029(6) 0.041(7) 0.048(7) 0.030(6) 0.014(5) 0.002(5)
O72 0.044(7) 0.041(8) 0.073(9) 0.027(7) 0.006(7) -0.006(6)
O73 0.034(6) 0.012(5) 0.055(7) 0.009(5) 0.010(5) -0.006(5)
O74 0.040(7) 0.035(7) 0.044(7) 0.016(5) 0.000(5) -0.002(5)
O75 0.022(6) 0.052(8) 0.065(8) 0.011(6) -0.003(6) -0.006(6)
O76 0.027(6) 0.031(6) 0.044(6) 0.013(5) 0.002(5) 0.003(5)
O77 0.046(7) 0.020(6) 0.062(8) -0.008(5) 0.009(6) -0.002(5)
O78 0.048(7) 0.028(6) 0.026(6) -0.004(5) 0.008(5) -0.001(5)
Cu1 0.0408(17) 0.0341(16) 0.0276(14) 0.0065(12) 0.0106(12) 0.0026(13)
Cu2 0.0380(12) 0.0449(13) 0.0507(13) 0.0173(10) 0.0208(10) 0.0130(10)
Cu3 0.0573(16) 0.0384(14) 0.0809(18) 0.0182(12) 0.0172(14) 0.0124(12)
Cu4 0.0319(12) 0.0570(15) 0.0890(18) 0.0304(13) 0.0319(12) 0.0164(11)
Cu5 0.108(2) 0.0383(14) 0.0461(14) 0.0031(11) 0.0248(15) 0.0034(14)
Cu6 0.0583(18) 0.160(3) 0.107(2) 0.084(2) 0.0444(18) 0.057(2)
N1 0.067(11) 0.042(9) 0.021(7) 0.006(6) 0.001(7) -0.011(8)
N2 0.057(11) 0.064(12) 0.070(12) -0.025(9) 0.021(9) -0.003(10)
N3 0.076(12) 0.076(13) 0.104(14) 0.066(12) 0.059(11) 0.046(11)
N4 0.042(9) 0.071(12) 0.054(10) 0.014(9) 0.010(8) 0.008(9)
N5 0.059(11) 0.061(11) 0.061(10) 0.011(9) 0.033(9) 0.011(9)
N6 0.037(8) 0.058(10) 0.050(9) 0.035(8) 0.021(7) 0.019(7)
N7 0.115(18) 0.039(11) 0.16(2) 0.054(13) 0.053(16) 0.021(12)
N8 0.120(18) 0.055(12) 0.085(14) 0.033(11) 0.018(13) 0.028(12)
N9 0.062(12) 0.042(11) 0.104(15) -0.050(10) 0.021(11) -0.005(9)
N10 0.078(13) 0.080(14) 0.046(10) 0.016(9) 0.012(9) 0.015(11)
N11 0.020(8) 0.054(11) 0.139(17) 0.049(11) 0.029(9) 0.006(8)
N12 0.040(9) 0.095(14) 0.080(12) 0.065(11) 0.018(9) 0.019(10)
N13 0.054(10) 0.061(11) 0.080(12) 0.021(10) 0.036(9) 0.000(9)
N15 0.18(2) 0.056(13) 0.046(11) -0.020(9) 0.036(13) -0.050(14)
N16 0.064(11) 0.090(14) 0.056(10) 0.045(10) 0.007(9) -0.014(10)
N17 0.105(15) 0.052(11) 0.061(11) 0.015(9) 0.042(10) 0.036(11)
C7 0.051(13) 0.040(12) 0.089(16) 0.002(11) 0.034(12) 0.002(10)
C8 0.100(19) 0.068(16) 0.062(14) -0.003(12) 0.034(14) 0.018(14)
C9 0.042(11) 0.038(11) 0.055(11) -0.003(9) 0.013(9) -0.011(9)

loop_
_atom_type_symbol
_atom_type_description
_atom_type_scat_dispersion_real
_atom_type_scat_dispersion_imag
_atom_type_scat_source
C C 0.0033 0.0016 'International Tables Vol C Tables 4.2.6.8 and 6.1.1.4'
H H 0.0000 0.0000 'International Tables Vol C Tables 4.2.6.8 and 6.1.1.4'
N N 0.0061 0.0033 'International Tables Vol C Tables 4.2.6.8 and 6.1.1.4'
O O 0.0106 0.0060 'International Tables Vol C Tables 4.2.6.8 and 6.1.1.4'
Cu Cu 0.3201 1.2651 'International Tables Vol C Tables 4.2.6.8 and 6.1.1.4'
As As 0.0499 2.0058 'International Tables Vol C Tables 4.2.6.8 and 6.1.1.4'
Dy Dy -0.1892 4.4098 'International Tables Vol C Tables 4.2.6.8 and 6.1.1.4'
W W -0.8490 6.8722 'International Tables Vol C Tables 4.2.6.8 and 6.1.1.4'

loop_
_geom_angle_atom_site_label_1
_geom_angle_atom_site_label_2
_geom_angle_atom_site_label_3
_geom_angle
_geom_angle_site_symmetry_1
_geom_angle_site_symmetry_3
O1 W1 O3 104.8(4) . .
O1 W1 O2 101.0(5) . .
O3 W1 O2 89.0(4) . .
O1 W1 O6 100.4(5) . .
O3 W1 O6 90.2(4) . .
O2 W1 O6 158.0(4) . .
O1 W1 O4 97.5(4) . .
O3 W1 O4 157.6(4) . .
O2 W1 O4 87.1(4) . .
O6 W1 O4 85.4(4) . .
O1 W1 O5 167.9(4) . .
O3 W1 O5 85.4(4) . .
O2 W1 O5 85.3(4) . .
O6 W1 O5 72.7(4) . .
O4 W1 O5 72.3(4) . .
O7 W2 O8 104.2(5) . .
O7 W2 O9 103.4(5) . .
O8 W2 O9 87.1(4) . .
O7 W2 O6 100.8(5) . .
O8 W2 O6 90.9(4) . .
O9 W2 O6 155.4(4) . .
O7 W2 O10 100.2(5) . .
O8 W2 O10 155.5(4) . .
O9 W2 O10 86.1(4) . .
O6 W2 O10 85.6(4) . .
O7 W2 O5 169.2(4) . .
O8 W2 O5 84.3(4) . .
O9 W2 O5 83.4(4) . .
O6 W2 O5 72.1(4) . .
O10 W2 O5 71.5(4) . .
O11 W3 O13 104.2(5) . .
O11 W3 O12 102.5(4) . .
O13 W3 O12 86.4(4) . .
O11 W3 O10 98.9(5) . .
O13 W3 O10 157.0(4) . .
O12 W3 O10 88.3(4) . .
O11 W3 O4 101.5(4) . .
O13 W3 O4 87.9(4) . .
O12 W3 O4 156.1(4) . .
O10 W3 O4 87.9(4) . .
O11 W3 O5 169.1(4) . .
O13 W3 O5 84.5(4) . .
O12 W3 O5 84.4(3) . .
O10 W3 O5 72.6(4) . .
O4 W3 O5 71.9(3) . .
O14 W4 O17 102.8(5) . .
O14 W4 O18 100.4(5) . .
O17 W4 O18 89.7(4) . .
O14 W4 O16 103.5(5) . .
O17 W4 O16 90.2(4) . .
O18 W4 O16 155.5(4) . .
O14 W4 O13 102.9(5) . .
O17 W4 O13 154.3(4) . .
O18 W4 O13 87.1(4) . .
O16 W4 O13 82.4(4) . .
O14 W4 O15 170.0(4) . .
O17 W4 O15 71.5(4) . .
O18 W4 O15 71.7(4) . .
O16 W4 O15 85.0(4) . .
O13 W4 O15 83.3(3) . .
O19 W5 O20 102.1(5) . .
O19 W5 O21 103.1(5) . .
O20 W5 O21 91.6(4) . .
O19 W5 O2 101.5(5) . .
O20 W5 O2 156.3(4) . .
O21 W5 O2 84.7(4) . .
O19 W5 O18 101.0(5) . .
O20 W5 O18 88.0(4) . .
O21 W5 O18 155.4(4) . .
O2 W5 O18 85.9(4) . .
O19 W5 O15 171.9(5) . .
O20 W5 O15 72.0(4) . .
O21 W5 O15 82.9(3) . .
O2 W5 O15 84.4(4) . .
O18 W5 O15 73.6(4) . .
O22 W6 O23 101.7(5) . .
O22 W6 O21 103.7(5) . .
O23 W6 O21 94.5(4) . .
O22 W6 O25 98.3(5) . .
O23 W6 O25 93.9(4) . .
O21 W6 O25 154.3(4) . .
O22 W6 O3 97.1(4) . .
O23 W6 O3 161.2(4) . .
O21 W6 O3 80.2(4) . .
O25 W6 O3 84.1(4) . .
O22 W6 O24 170.0(5) . .
O23 W6 O24 78.9(4) . .
O21 W6 O24 86.2(4) . .
O25 W6 O24 71.7(4) . .
O3 W6 O24 82.7(3) . .
O26 W7 O27 101.3(5) . .
O26 W7 O28 101.7(5) . .
O27 W7 O28 94.2(4) . .
O26 W7 O25 100.7(5) . .
O27 W7 O25 93.9(4) . .
O28 W7 O25 154.1(4) . .
O26 W7 O8 97.0(4) . .
O27 W7 O8 161.6(4) . .
O28 W7 O8 81.4(4) . .
O25 W7 O8 83.1(4) . .
O26 W7 O24 172.6(4) . .
O27 W7 O24 80.2(4) . .
O28 W7 O24 85.3(4) . .
O25 W7 O24 71.9(4) . .
O8 W7 O24 81.6(4) . .
O29 W8 O31 100.5(5) . .
O29 W8 O9 103.4(5) . .
O31 W8 O9 156.1(4) . .
O29 W8 O28 102.4(5) . .
O31 W8 O28 90.4(4) . .
O9 W8 O28 84.6(4) . .
O29 W8 O32 100.3(5) . .
O31 W8 O32 87.4(4) . .
O9 W8 O32 88.3(4) . .
O28 W8 O32 157.1(4) . .
O29 W8 O30 170.0(4) . .
O31 W8 O30 71.9(3) . .
O9 W8 O30 84.4(4) . .
O28 W8 O30 84.4(4) . .
O32 W8 O30 73.3(4) . .
O33 W9 O34 102.8(4) . .
O33 W9 O16 102.1(5) . .
O34 W9 O16 92.2(4) . .
O33 W9 O12 102.6(4) . .
O34 W9 O12 154.5(4) . .
O16 W9 O12 84.3(4) . .
O33 W9 O32 100.7(5) . .
O34 W9 O32 88.6(5) . .
O16 W9 O32 156.4(4) . .
O12 W9 O32 84.9(4) . .
O33 W9 O30 170.8(4) . .
O34 W9 O30 71.8(4) . .
O16 W9 O30 85.8(4) . .
O12 W9 O30 82.7(3) . .
O32 W9 O30 72.1(3) . .
O35 W10 O36 106.1(5) . .
O35 W10 O37 103.6(5) . .
O36 W10 O37 93.8(4) . .
O35 W10 O31 100.7(4) . .
O36 W10 O31 92.2(4) . .
O37 W10 O31 152.3(4) . .
O35 W10 O34 96.0(5) . .
O36 W10 O34 157.8(4) . .
O37 W10 O34 83.5(4) . .
O31 W10 O34 80.8(4) . .
O35 W10 O30 162.6(4) . .
O36 W10 O30 89.2(4) . .
O37 W10 O30 83.1(3) . .
O31 W10 O30 70.0(3) . .
O34 W10 O30 68.6(3) . .
O39 W11 O38 105.4(5) . .
O39 W11 O37 105.7(5) . .
O38 W11 O37 91.5(4) . .
O39 W11 O20 99.1(5) . .
O38 W11 O20 93.4(4) . .
O37 W11 O20 152.4(4) . .
O39 W11 O17 96.5(5) . .
O38 W11 O17 158.0(5) . .
O37 W11 O17 83.1(4) . .
O20 W11 O17 82.2(4) . .
O39 W11 O15 162.7(4) . .
O38 W11 O15 88.7(4) . .
O37 W11 O15 83.3(3) . .
O20 W11 O15 69.7(4) . .
O17 W11 O15 69.5(3) . .
O41 W12 O40 101.2(4) . .
O41 W12 O45 100.4(4) . .
O40 W12 O45 95.0(4) . .
O41 W12 O43 101.8(4) . .
O40 W12 O43 94.5(4) . .
O45 W12 O43 153.6(4) . .
O41 W12 O42 96.3(4) . .
O40 W12 O42 162.4(4) . .
O45 W12 O42 83.7(4) . .
O43 W12 O42 79.8(4) . .
O41 W12 O44 172.8(4) . .
O40 W12 O44 80.6(4) . .
O45 W12 O44 72.5(4) . .
O43 W12 O44 84.9(4) . .
O42 W12 O44 82.2(4) . .
O46 W13 O47 103.0(5) . .
O46 W13 O45 98.3(5) . .
O47 W13 O45 94.5(4) . .
O46 W13 O49 102.7(5) . .
O47 W13 O49 92.8(4) . .
O45 W13 O49 155.5(4) . .
O46 W13 O48 96.4(4) . .
O47 W13 O48 160.5(4) . .
O45 W13 O48 84.5(4) . .
O49 W13 O48 80.9(4) . .
O46 W13 O44 170.7(5) . .
O47 W13 O44 79.0(4) . .
O45 W13 O44 72.4(4) . .
O49 W13 O44 86.1(4) . .
O48 W13 O44 82.1(3) . .
O50 W14 O49 103.4(5) . .
O50 W14 O54 100.8(5) . .
O49 W14 O54 91.2(4) . .
O50 W14 O51 100.8(5) . .
O49 W14 O51 86.9(4) . .
O54 W14 O51 158.2(4) . .
O50 W14 O52 99.7(5) . .
O49 W14 O52 156.6(4) . .
O54 W14 O52 88.3(4) . .
O51 W14 O52 84.9(4) . .
O50 W14 O53 170.6(5) . .
O49 W14 O53 83.9(4) . .
O54 W14 O53 72.9(4) . .
O51 W14 O53 85.3(4) . .
O52 W14 O53 73.6(4) . .
O56 W15 O55 106.3(5) . .
O56 W15 O58 105.3(5) . .
O55 W15 O58 91.7(4) . .
O56 W15 O54 99.1(4) . .
O55 W15 O54 92.7(4) . .
O58 W15 O54 152.8(4) . .
O56 W15 O57 95.0(5) . .
O55 W15 O57 158.6(4) . .
O58 W15 O57 84.3(4) . .
O54 W15 O57 81.8(4) . .
O56 W15 O53 161.8(4) . .
O55 W15 O53 89.1(4) . .
O58 W15 O53 83.4(3) . .
O54 W15 O53 69.8(3) . .
O57 W15 O53 69.6(3) . .
O59 W16 O60 104.2(5) . .
O59 W16 O58 103.0(4) . .
O60 W16 O58 93.5(4) . .
O59 W16 O62 100.3(4) . .
O60 W16 O62 92.9(4) . .
O58 W16 O62 153.5(4) . .
O59 W16 O78 96.2(5) . .
O60 W16 O78 159.4(4) . .
O58 W16 O78 84.1(4) . .
O62 W16 O78 80.9(4) . .
O59 W16 O61 163.9(4) . .
O60 W16 O61 89.9(4) . .
O58 W16 O61 83.5(3) . .
O62 W16 O61 70.8(3) . .
O78 W16 O61 69.6(3) . .
O63 W17 O62 100.6(5) . .
O63 W17 O43 103.1(5) . .
O62 W17 O43 90.6(4) . .
O63 W17 O65 101.1(4) . .
O62 W17 O65 158.3(4) . .
O43 W17 O65 85.0(4) . .
O63 W17 O64 99.9(5) . .
O62 W17 O64 87.0(4) . .
O43 W17 O64 156.9(4) . .
O65 W17 O64 88.7(4) . .
O63 W17 O61 171.0(4) . .
O62 W17 O61 72.6(3) . .
O43 W17 O61 83.2(4) . .
O65 W17 O61 85.7(3) . .
O64 W17 O61 74.2(4) . .
O66 W18 O42 103.6(5) . .
O66 W18 O65 102.2(4) . .
O42 W18 O65 87.3(4) . .
O66 W18 O69 99.6(5) . .
O42 W18 O69 91.7(4) . .
O65 W18 O69 157.8(4) . .
O66 W18 O67 100.8(5) . .
O42 W18 O67 155.6(4) . .
O65 W18 O67 86.3(4) . .
O69 W18 O67 85.5(4) . .
O66 W18 O68 169.7(4) . .
O42 W18 O68 84.4(4) . .
O65 W18 O68 84.5(3) . .
O69 W18 O68 73.4(4) . .
O67 W18 O68 71.5(4) . .
O70 W19 O48 102.6(5) . .
O70 W19 O51 100.3(5) . .
O48 W19 O51 88.7(4) . .
O70 W19 O69 100.6(5) . .
O48 W19 O69 91.7(4) . .
O51 W19 O69 158.5(4) . .
O70 W19 O71 102.1(5) . .
O48 W19 O71 155.3(4) . .
O51 W19 O71 86.2(4) . .
O69 W19 O71 84.5(4) . .
O70 W19 O68 171.9(5) . .
O48 W19 O68 83.7(4) . .
O51 W19 O68 84.8(4) . .
O69 W19 O68 73.9(4) . .
O71 W19 O68 71.8(4) . .
O72 W20 O74 103.8(5) . .
O72 W20 O73 103.2(5) . .
O74 W20 O73 84.6(5) . .
O72 W20 O71 101.4(5) . .
O74 W20 O71 90.0(4) . .
O73 W20 O71 155.4(4) . .
O72 W20 O67 100.7(5) . .
O74 W20 O67 155.4(4) . .
O73 W20 O67 88.6(4) . .
O71 W20 O67 86.4(4) . .
O72 W20 O68 169.9(5) . .
O74 W20 O68 83.9(4) . .
O73 W20 O68 83.8(4) . .
O71 W20 O68 71.8(4) . .
O67 W20 O68 71.9(4) . .
O75 W21 O57 103.0(5) . .
O75 W21 O76 103.1(5) . .
O57 W21 O76 90.8(4) . .
O75 W21 O52 100.9(5) . .
O57 W21 O52 89.7(4) . .
O76 W21 O52 155.2(4) . .
O75 W21 O74 103.1(5) . .
O57 W21 O74 154.0(4) . .
O76 W21 O74 82.9(4) . .
O52 W21 O74 85.9(4) . .
O75 W21 O53 170.7(4) . .
O57 W21 O53 72.5(4) . .
O76 W21 O53 85.2(4) . .
O52 W21 O53 71.3(3) . .
O74 W21 O53 81.8(4) . .
O77 W22 O78 102.0(5) . .
O77 W22 O76 101.8(5) . .
O78 W22 O76 91.8(4) . .
O77 W22 O73 103.1(5) . .
O78 W22 O73 154.9(4) . .
O76 W22 O73 84.6(4) . .
O77 W22 O64 100.4(5) . .
O78 W22 O64 87.5(5) . .
O76 W22 O64 157.4(4) . .
O73 W22 O64 86.5(4) . .
O77 W22 O61 170.9(4) . .
O78 W22 O61 72.6(4) . .
O76 W22 O61 85.8(4) . .
O73 W22 O61 82.3(4) . .
O64 W22 O61 72.4(4) . .
O36 Dy1 O38 70.8(3) . .
O36 Dy1 O23 116.4(3) . .
O38 Dy1 O23 75.4(3) . .
O36 Dy1 O55 75.2(3) . .
O38 Dy1 O55 77.8(4) . .
O23 Dy1 O55 144.3(3) . .
O36 Dy1 O47 78.8(3) . .
O38 Dy1 O47 143.6(3) . .
O23 Dy1 O47 138.2(3) . .
O55 Dy1 O47 75.4(3) . .
O36 Dy1 O60 137.7(3) . .
O38 Dy1 O60 78.2(3) . .
O23 Dy1 O60 81.1(3) . .
O55 Dy1 O60 70.7(3) . .
O47 Dy1 O60 114.7(3) . .
O36 Dy1 O27 76.4(3) . .
O38 Dy1 O27 117.4(4) . .
O23 Dy1 O27 74.1(3) . .
O55 Dy1 O27 140.4(3) . .
O47 Dy1 O27 72.5(3) . .
O60 Dy1 O27 145.1(3) . .
O36 Dy1 O40 145.8(3) . .
O38 Dy1 O40 141.0(3) . .
O23 Dy1 O40 73.9(3) . .
O55 Dy1 O40 116.5(3) . .
O47 Dy1 O40 74.2(3) . .
O60 Dy1 O40 73.9(3) . .
O27 Dy1 O40 75.8(3) . .
O24 As1 O15 111.9(4) . .
O24 As1 O30 110.9(4) . .
O15 As1 O30 107.8(5) . .
O24 As1 O5 110.2(5) . .
O15 As1 O5 108.0(5) . .
O30 As1 O5 107.9(4) . .
O61 As2 O44 110.8(5) . .
O61 As2 O68 107.7(5) . .
O44 As2 O68 110.6(5) . .
O61 As2 O53 108.3(4) . .
O44 As2 O53 111.5(5) . .
O68 As2 O53 107.8(5) . .
W1 O2 W5 149.0(5) . .
W1 O3 W6 151.0(6) . .
W3 O4 W1 122.6(5) . .
As1 O5 W1 122.4(5) . .
As1 O5 W2 122.3(5) . .
W1 O5 W2 92.3(3) . .
As1 O5 W3 125.2(5) . .
W1 O5 W3 93.2(3) . .
W2 O5 W3 92.6(3) . .
W2 O6 W1 122.7(5) . .
W2 O8 W7 152.5(5) . .
W2 O9 W8 152.2(5) . .
W3 O10 W2 123.3(5) . .
W3 O12 W9 151.6(5) . .
W3 O13 W4 152.7(5) . .
As1 O15 W5 124.3(5) . .
As1 O15 W11 121.9(4) . .
W5 O15 W11 92.4(3) . .
As1 O15 W4 125.1(5) . .
W5 O15 W4 90.8(3) . .
W11 O15 W4 93.1(3) . .
W9 O16 W4 155.3(6) . .
W4 O17 W11 125.9(5) . .
W4 O18 W5 123.7(5) . .
W5 O20 W11 125.8(5) . .
W5 O21 W6 157.8(6) . .
W6 O23 Dy1 139.9(5) . .
As1 O24 W7 126.5(5) . .
As1 O24 W6 124.0(5) . .
W7 O24 W6 94.4(3) . .
W7 O25 W6 120.4(5) . .
W7 O27 Dy1 138.2(5) . .
W8 O28 W7 155.3(5) . .
As1 O30 W8 123.2(5) . .
As1 O30 W10 121.2(4) . .
W8 O30 W10 92.8(3) . .
As1 O30 W9 125.8(4) . .
W8 O30 W9 91.4(3) . .
W10 O30 W9 93.5(3) . .
W8 O31 W10 125.1(5) . .
W8 O32 W9 123.1(5) . .
W9 O34 W10 126.1(5) . .
W10 O36 Dy1 157.4(5) . .
W10 O37 W11 143.4(5) . .
W11 O38 Dy1 159.2(5) . .
W12 O40 Dy1 137.5(4) . .
W18 O42 W12 152.6(6) . .
W17 O43 W12 157.4(6) . .
As2 O44 W13 124.3(5) . .
As2 O44 W12 126.1(5) . .
W13 O44 W12 94.0(3) . .
W12 O45 W13 119.8(5) . .
W13 O46 Cu5 125.2(6) . .
W13 O47 Dy1 140.7(5) . .
W19 O48 W13 153.6(5) . .
W14 O49 W13 155.8(5) . .
W19 O51 W14 146.8(5) . .
W21 O52 W14 123.0(5) . .
As2 O53 W14 124.0(5) . .
As2 O53 W15 121.6(4) . .
W14 O53 W15 92.8(3) . .
As2 O53 W21 125.2(5) . .
W14 O53 W21 91.7(3) . .
W15 O53 W21 92.5(3) . .
W14 O54 W15 124.3(5) . .
W15 O55 Dy1 159.4(5) . .
W21 O57 W15 125.4(5) . .
W15 O58 W16 143.8(5) . .
W16 O60 Dy1 156.6(5) . .
As2 O61 W17 123.7(4) . .
As2 O61 W16 121.5(5) . .
W17 O61 W16 92.6(3) . .
As2 O61 W22 125.5(5) . .
W17 O61 W22 91.2(3) . .
W16 O61 W22 93.3(3) . .
W17 O62 W16 123.8(4) . .
W17 O64 W22 122.1(5) . .
W17 O65 W18 149.8(5) . .
W20 O67 W18 124.1(5) . .
As2 O68 W19 122.6(5) . .
As2 O68 W20 125.6(5) . .
W19 O68 W20 92.6(3) . .
As2 O68 W18 123.0(5) . .
W19 O68 W18 91.2(3) . .
W20 O68 W18 92.5(3) . .
W18 O69 W19 121.3(5) . .
W20 O71 W19 123.9(5) . .
W20 O73 W22 153.1(6) . .
W20 O74 W21 154.8(6) . .
W22 O76 W21 154.0(6) . .
W22 O78 W16 124.5(5) . .
N2 Cu1 N2 180 2_775 .
N2 Cu1 N1 82.9(7) 2_775 2_775
N2 Cu1 N1 97.1(7) . 2_775
N2 Cu1 N1 97.1(7) 2_775 .
N2 Cu1 N1 82.9(7) . .
N1 Cu1 N1 180 2_775 .
N4 Cu2 N5 175.7(7) . .
N4 Cu2 N3 84.4(7) . .
N5 Cu2 N3 94.0(7) . .
N4 Cu2 N6 97.2(6) . .
N5 Cu2 N6 84.7(6) . .
N3 Cu2 N6 173.9(7) . .
N7 Cu3 N9 96.7(9) . .
N7 Cu3 N10 177.1(8) . .
N9 Cu3 N10 83.6(7) . .
N7 Cu3 N8 85.2(9) . .
N9 Cu3 N8 175.7(7) . .
N10 Cu3 N8 94.7(8) . .
N11 Cu4 N12 84.8(7) . .
N11 Cu4 N14 96.7(7) . .
N12 Cu4 N14 177.2(6) . .
N11 Cu4 N13 177.1(7) . .
N12 Cu4 N13 95.4(6) . .
N14 Cu4 N13 82.9(6) . .
N18 Cu5 N17 87.1(7) . .
N18 Cu5 N15 92.8(8) . .
N17 Cu5 N15 177.9(8) . .
N18 Cu5 N16 166.7(8) . .
N17 Cu5 N16 96.8(6) . .
N15 Cu5 N16 82.8(7) . .
N18 Cu5 O46 99.6(7) . .
N17 Cu5 O46 92.5(6) . .
N15 Cu5 O46 89.6(6) . .
N16 Cu5 O46 92.9(6) . .
N21 Cu6 N19 173.6(7) . .
N21 Cu6 N22 91.3(8) . .
N19 Cu6 N22 95.0(8) . .
N21 Cu6 N20 89.2(8) . .
N19 Cu6 N20 84.5(7) . .
N22 Cu6 N20 167.5(9) . .
C1 N1 Cu1 106.6(11) . .
C1 N1 H1C 110.4 . .
Cu1 N1 H1C 110.4 . .
C1 N1 H1D 110.4 . .
Cu1 N1 H1D 110.4 . .
H1C N1 H1D 108.6 . .
C2 N2 Cu1 117.4(14) . .
C2 N2 H2B 108.0 . .
Cu1 N2 H2B 108.0 . .
C2 N2 H2C 107.9 . .
Cu1 N2 H2C 108.0 . .
H2B N2 H2C 107.2 . .
C4 N3 Cu2 108.6(13) . .
C4 N3 H3D 110.0 . .
Cu2 N3 H3D 110.0 . .
C4 N3 H3E 110.0 . .
Cu2 N3 H3E 110.0 . .
H3D N3 H3E 108.3 . .
C5 N4 Cu2 108.8(12) . .
C5 N4 H4C 109.9 . .
Cu2 N4 H4C 109.9 . .
C5 N4 H4D 109.9 . .
Cu2 N4 H4D 109.9 . .
H4C N4 H4D 108.3 . .
C7 N5 Cu2 110.0(12) . .
C7 N5 H5B 109.7 . .
Cu2 N5 H5B 109.7 . .
C7 N5 H5C 109.7 . .
Cu2 N5 H5C 109.7 . .
H5B N5 H5C 108.2 . .
C8 N6 Cu2 108.9(12) . .
C8 N6 H6D 109.9 . .
Cu2 N6 H6D 109.9 . .
C8 N6 H6E 109.9 . .
Cu2 N6 H6E 109.9 . .
H6D N6 H6E 108.3 . .
C10 N7 Cu3 111.3(17) . .
C10 N7 H7C 109.4 . .
Cu3 N7 H7C 109.4 . .
C10 N7 H7D 109.4 . .
Cu3 N7 H7D 109.4 . .
H7C N7 H7D 108.0 . .
C11 N8 Cu3 106.9(16) . .
C11 N8 H8B 110.3 . .
Cu3 N8 H8B 110.3 . .
C11 N8 H8C 110.3 . .
Cu3 N8 H8C 110.3 . .
H8B N8 H8C 108.6 . .
C13 N9 Cu3 107.9(15) . .
C13 N9 H9D 110.1 . .
Cu3 N9 H9D 110.1 . .
C13 N9 H9E 110.1 . .
Cu3 N9 H9E 110.1 . .
H9D N9 H9E 108.4 . .
C14 N10 Cu3 111.1(15) . .
C14 N10 H10C 109.4 . .
Cu3 N10 H10C 109.4 . .
C14 N10 H10D 109.4 . .
Cu3 N10 H10D 109.4 . .
H10C N10 H10D 108.0 . .
C16 N11 Cu4 111.5(15) . .
C16 N11 H11B 109.3 . .
Cu4 N11 H11B 109.3 . .
C16 N11 H11C 109.3 . .
Cu4 N11 H11C 109.3 . .
H11B N11 H11C 108.0 . .
C17 N12 Cu4 106.4(14) . .
C17 N12 H12D 110.4 . .
Cu4 N12 H12D 110.4 . .
C17 N12 H12E 110.4 . .
Cu4 N12 H12E 110.4 . .
H12D N12 H12E 108.6 . .
C19 N13 Cu4 110.9(13) . .
C19 N13 H13C 109.5 . .
Cu4 N13 H13C 109.5 . .
C19 N13 H13D 109.5 . .
Cu4 N13 H13D 109.5 . .
H13C N13 H13D 108.0 . .
C20 N14 Cu4 105.2(10) . .
C20 N14 H14B 110.7 . .
Cu4 N14 H14B 110.7 . .
C20 N14 H14C 110.7 . .
Cu4 N14 H14C 110.7 . .
H14B N14 H14C 108.8 . .
C22 N15 Cu5 111.5(15) . .
C22 N15 H15D 109.3 . .
Cu5 N15 H15D 109.3 . .
C22 N15 H15E 109.3 . .
Cu5 N15 H15E 109.3 . .
H15D N15 H15E 108.0 . .
C23 N16 Cu5 109.9(13) . .
C23 N16 H16C 109.7 . .
Cu5 N16 H16C 109.7 . .
C23 N16 H16D 109.7 . .
Cu5 N16 H16D 109.7 . .
H16C N16 H16D 108.2 . .
C25 N17 Cu5 110.9(11) . .
C25 N17 H17B 109.5 . .
Cu5 N17 H17B 109.5 . .
C25 N17 H17C 109.5 . .
Cu5 N17 H17C 109.5 . .
H17B N17 H17C 108.1 . .
C26 N18 Cu5 111.5(13) . .
C26 N18 H18D 109.3 . .
Cu5 N18 H18D 109.3 . .
C26 N18 H18E 109.3 . .
Cu5 N18 H18E 109.3 . .
H18D N18 H18E 108.0 . .
C28 N19 Cu6 113.7(12) . .
C28 N19 H19C 108.8 . .
Cu6 N19 H19C 108.8 . .
C28 N19 H19D 108.8 . .
Cu6 N19 H19D 108.8 . .
H19C N19 H19D 107.7 . .
C29 N20 Cu6 106.5(14) . .
C29 N20 H20B 110.4 . .
Cu6 N20 H20B 110.4 . .
C29 N20 H20C 110.4 . .
Cu6 N20 H20C 110.4 . .
H20B N20 H20C 108.6 . .
C31 N21 Cu6 102.3(18) . .
C31 N21 H21D 111.3 . .
Cu6 N21 H21D 111.3 . .
C31 N21 H21E 111.3 . .
Cu6 N21 H21E 111.3 . .
H21D N21 H21E 109.2 . .
C32 N22 Cu6 106.7(17) . .
C32 N22 H22C 110.4 . .
Cu6 N22 H22C 110.4 . .
C32 N22 H22D 110.4 . .
Cu6 N22 H22D 110.4 . .
H22C N22 H22D 108.6 . .
C2 C1 N1 116.2(19) . .
C2 C1 H1A 108.2 . .
N1 C1 H1A 108.2 . .
C2 C1 H1B 108.2 . .
N1 C1 H1B 108.2 . .
H1A C1 H1B 107.4 . .
N2 C2 C3 146(2) . .
N2 C2 C1 108(2) . .
C3 C2 C1 97.5(19) . .
N2 C2 H2A 98.8 . .
C3 C2 H2A 98.8 . .
C1 C2 H2A 98.8 . .
C2 C3 H3A 109.5 . .
C2 C3 H3B 109.5 . .
H3A C3 H3B 109.5 . .
C2 C3 H3C 109.5 . .
H3A C3 H3C 109.5 . .
H3B C3 H3C 109.5 . .
C5 C4 N3 111(2) . .
C5 C4 H4A 109.4 . .
N3 C4 H4A 109.4 . .
C5 C4 H4B 109.4 . .
N3 C4 H4B 109.4 . .
H4A C4 H4B 108.0 . .
C6 C5 C4 118(2) . .
C6 C5 N4 114.4(19) . .
C4 C5 N4 113.1(19) . .
C6 C5 H5A 102.7 . .
C4 C5 H5A 102.7 . .
N4 C5 H5A 102.7 . .
C5 C6 H6A 109.5 . .
C5 C6 H6B 109.5 . .
H6A C6 H6B 109.5 . .
C5 C6 H6C 109.5 . .
H6A C6 H6C 109.5 . .
H6B C6 H6C 109.5 . .
N5 C7 C8 113.9(16) . .
N5 C7 H7A 108.8 . .
C8 C7 H7A 108.8 . .
N5 C7 H7B 108.8 . .
C8 C7 H7B 108.8 . .
H7A C7 H7B 107.7 . .
N6 C8 C7 107.9(19) . .
N6 C8 C9 115.3(17) . .
C7 C8 C9 115.1(17) . .
N6 C8 H8A 105.9 . .
C7 C8 H8A 105.9 . .
C9 C8 H8A 105.9 . .
C8 C9 H9A 109.5 . .
C8 C9 H9B 109.5 . .
H9A C9 H9B 109.5 . .
C8 C9 H9C 109.5 . .
H9A C9 H9C 109.5 . .
H9B C9 H9C 109.5 . .
N7 C10 C11 106(2) . .
N7 C10 H10A 110.4 . .
C11 C10 H10A 110.4 . .
N7 C10 H10B 110.4 . .
C11 C10 H10B 110.4 . .
H10A C10 H10B 108.6 . .
C12 C11 N8 113(3) . .
C12 C11 C10 110(3) . .
N8 C11 C10 114(2) . .
C12 C11 H11A 106.2 . .
N8 C11 H11A 106.2 . .
C10 C11 H11A 106.2 . .
C11 C12 H12A 109.5 . .
C11 C12 H12B 109.5 . .
H12A C12 H12B 109.5 . .
C11 C12 H12C 109.5 . .
H12A C12 H12C 109.5 . .
H12B C12 H12C 109.5 . .
C14 C13 N9 109(2) . .
C14 C13 H13A 109.9 . .
N9 C13 H13A 109.9 . .
C14 C13 H13B 109.9 . .
N9 C13 H13B 109.9 . .
H13A C13 H13B 108.3 . .
C13 C14 N10 110(2) . .
C13 C14 C15 108(2) . .
N10 C14 C15 115(2) . .
C13 C14 H14A 107.8 . .
N10 C14 H14A 107.8 . .
C15 C14 H14A 107.8 . .
C14 C15 H15A 109.5 . .
C14 C15 H15B 109.5 . .
H15A C15 H15B 109.5 . .
C14 C15 H15C 109.5 . .
H15A C15 H15C 109.5 . .
H15B C15 H15C 109.5 . .
C17 C16 N11 113(3) . .
C17 C16 H16A 109.0 . .
N11 C16 H16A 109.0 . .
C17 C16 H16B 109.0 . .
N11 C16 H16B 109.0 . .
H16A C16 H16B 107.8 . .
C16 C17 N12 113(2) . .
C16 C17 C18 120(3) . .
N12 C17 C18 110(2) . .
C16 C17 H17A 104.0 . .
N12 C17 H17A 104.0 . .
C18 C17 H17A 104.0 . .
C17 C18 H18A 109.5 . .
C17 C18 H18B 109.5 . .
H18A C18 H18B 109.5 . .
C17 C18 H18C 109.5 . .
H18A C18 H18C 109.5 . .
H18B C18 H18C 109.5 . .
C20 C19 N13 102.3(18) . .
C20 C19 H19A 111.3 . .
N13 C19 H19A 111.3 . .
C20 C19 H19B 111.3 . .
N13 C19 H19B 111.3 . .
H19A C19 H19B 109.2 . .
C19 C20 C21 100.1(18) . .
C19 C20 N14 109.8(19) . .
C21 C20 N14 106.6(17) . .
C19 C20 H20A 113.1 . .
C21 C20 H20A 113.1 . .
N14 C20 H20A 113.1 . .
C20 C21 H21A 109.5 . .
C20 C21 H21B 109.5 . .
H21A C21 H21B 109.5 . .
C20 C21 H21C 109.5 . .
H21A C21 H21C 109.5 . .
H21B C21 H21C 109.5 . .
N15 C22 C23 99.8(19) . .
N15 C22 H22A 111.8 . .
C23 C22 H22A 111.8 . .
N15 C22 H22B 111.8 . .
C23 C22 H22B 111.8 . .
H22A C22 H22B 109.5 . .
C24 C23 N16 117(2) . .
C24 C23 C22 111.5(19) . .
N16 C23 C22 107.2(18) . .
C24 C23 H23A 106.8 . .
N16 C23 H23A 106.8 . .
C22 C23 H23A 106.8 . .
C23 C24 H24A 109.5 . .
C23 C24 H24B 109.5 . .
H24A C24 H24B 109.5 . .
C23 C24 H24C 109.5 . .
H24A C24 H24C 109.5 . .
H24B C24 H24C 109.5 . .
C26 C25 N17 104.7(15) . .
C26 C25 H25A 110.8 . .
N17 C25 H25A 110.8 . .
C26 C25 H25B 110.8 . .
N17 C25 H25B 110.8 . .
H25A C25 H25B 108.9 . .
N18 C26 C27 133.5(18) . .
N18 C26 C25 119.7(17) . .
C27 C26 C25 101.5(16) . .
N18 C26 H26A 97.5 . .
C27 C26 H26A 97.5 . .
C25 C26 H26A 97.5 . .
C26 C27 H27A 109.5 . .
C26 C27 H27B 109.5 . .
H27A C27 H27B 109.5 . .
C26 C27 H27C 109.5 . .
H27A C27 H27C 109.5 . .
H27B C27 H27C 109.5 . .
C29 C28 N19 108.1(16) . .
C29 C28 H28A 110.1 . .
N19 C28 H28A 110.1 . .
C29 C28 H28B 110.1 . .
N19 C28 H28B 110.1 . .
H28A C28 H28B 108.4 . .
N20 C29 C28 112.2(19) . .
N20 C29 C30 89.2(17) . .
C28 C29 C30 125.6(19) . .
N20 C29 H29A 109.2 . .
C28 C29 H29A 109.2 . .
C30 C29 H29A 109.2 . .
C29 C30 H30A 109.5 . .
C29 C30 H30B 109.5 . .
H30A C30 H30B 109.5 . .
C29 C30 H30C 109.5 . .
H30A C30 H30C 109.5 . .
H30B C30 H30C 109.5 . .
C32 C31 N21 126(3) . .
C32 C31 H31A 105.7 . .
N21 C31 H31A 105.7 . .
C32 C31 H31B 105.7 . .
N21 C31 H31B 105.7 . .
H31A C31 H31B 106.2 . .
C31 C32 C33 128(3) . .
C31 C32 N22 107(3) . .
C33 C32 N22 117(3) . .
C31 C32 H32A 99.3 . .
C33 C32 H32A 99.3 . .
N22 C32 H32A 99.3 . .
C32 C33 H33A 109.5 . .
C32 C33 H33B 109.5 . .
H33A C33 H33B 109.5 . .
C32 C33 H33C 109.5 . .
H33A C33 H33C 109.5 . .
H33B C33 H33C 109.5 . .

loop_
_geom_bond_atom_site_label_1
_geom_bond_atom_site_label_2
_geom_bond_distance
_geom_bond_site_symmetry_2
W1 O1 1.718(9) .
W1 O3 1.829(9) .
W1 O2 1.926(11) .
W1 O6 1.962(10) .
W1 O4 1.983(9) .
W1 O5 2.353(9) .
W2 O7 1.721(10) .
W2 O8 1.843(10) .
W2 O9 1.921(9) .
W2 O6 1.939(10) .
W2 O10 2.004(10) .
W2 O5 2.396(10) .
W3 O11 1.723(10) .
W3 O13 1.908(10) .
W3 O12 1.908(9) .
W3 O10 1.932(11) .
W3 O4 1.950(10) .
W3 O5 2.397(9) .
W4 O14 1.714(10) .
W4 O17 1.866(10) .
W4 O18 1.938(10) .
W4 O16 1.942(10) .
W4 O13 1.974(10) .
W4 O15 2.449(9) .
W5 O19 1.717(10) .
W5 O20 1.880(11) .
W5 O21 1.927(9) .
W5 O2 1.941(10) .
W5 O18 1.948(10) .
W5 O15 2.363(8) .
W6 O22 1.742(10) .
W6 O23 1.780(9) .
W6 O21 1.935(9) .
W6 O25 1.958(11) .
W6 O3 2.103(10) .
W6 O24 2.314(9) .
W7 O26 1.732(10) .
W7 O27 1.769(10) .
W7 O28 1.947(9) .
W7 O25 1.950(10) .
W7 O8 2.084(10) .
W7 O24 2.309(9) .
W8 O29 1.717(10) .
W8 O31 1.912(10) .
W8 O9 1.925(9) .
W8 O28 1.934(9) .
W8 O32 1.943(10) .
W8 O30 2.371(9) .
W9 O33 1.749(10) .
W9 O34 1.853(10) .
W9 O16 1.901(10) .
W9 O12 1.953(9) .
W9 O32 1.954(10) .
W9 O30 2.415(9) .
W10 O35 1.709(9) .
W10 O36 1.782(9) .
W10 O37 1.911(9) .
W10 O31 1.985(10) .
W10 O34 2.085(9) .
W10 O30 2.406(8) .
W11 O39 1.730(11) .
W11 O38 1.774(11) .
W11 O37 1.944(9) .
W11 O20 1.979(10) .
W11 O17 2.083(10) .
W11 O15 2.395(9) .
W12 O41 1.724(10) .
W12 O40 1.792(8) .
W12 O45 1.943(9) .
W12 O43 1.950(9) .
W12 O42 2.098(10) .
W12 O44 2.307(9) .
W13 O46 1.736(10) .
W13 O47 1.787(9) .
W13 O45 1.953(10) .
W13 O49 1.956(10) .
W13 O48 2.059(9) .
W13 O44 2.302(9) .
W14 O50 1.720(10) .
W14 O49 1.897(10) .
W14 O54 1.904(10) .
W14 O51 1.951(9) .
W14 O52 1.958(10) .
W14 O53 2.340(8) .
W15 O56 1.738(10) .
W15 O55 1.759(10) .
W15 O58 1.921(9) .
W15 O54 1.991(10) .
W15 O57 2.093(11) .
W15 O53 2.414(9) .
W16 O59 1.744(9) .
W16 O60 1.756(10) .
W16 O58 1.945(9) .
W16 O62 2.000(9) .
W16 O78 2.105(10) .
W16 O61 2.396(9) .
W17 O63 1.724(10) .
W17 O62 1.910(9) .
W17 O43 1.912(10) .
W17 O65 1.926(9) .
W17 O64 1.945(11) .
W17 O61 2.376(8) .
W18 O66 1.741(10) .
W18 O42 1.850(10) .
W18 O65 1.932(10) .
W18 O69 1.951(9) .
W18 O67 1.963(11) .
W18 O68 2.394(9) .
W19 O70 1.715(10) .
W19 O48 1.843(9) .
W19 O51 1.944(10) .
W19 O69 1.954(10) .
W19 O71 1.963(11) .
W19 O68 2.370(9) .
W20 O72 1.710(11) .
W20 O74 1.896(11) .
W20 O73 1.898(10) .
W20 O71 1.937(11) .
W20 O67 1.949(11) .
W20 O68 2.389(9) .
W21 O75 1.721(11) .
W21 O57 1.857(10) .
W21 O76 1.939(10) .
W21 O52 1.949(10) .
W21 O74 1.964(10) .
W21 O53 2.445(9) .
W22 O77 1.729(11) .
W22 O78 1.856(10) .
W22 O76 1.895(10) .
W22 O73 1.950(10) .
W22 O64 1.979(10) .
W22 O61 2.428(9) .
Dy1 O36 2.346(9) .
Dy1 O38 2.384(10) .
Dy1 O23 2.391(9) .
Dy1 O55 2.396(10) .
Dy1 O47 2.399(9) .
Dy1 O60 2.410(9) .
Dy1 O27 2.417(10) .
Dy1 O40 2.458(9) .
As1 O24 1.669(9) .
As1 O15 1.676(9) .
As1 O30 1.678(8) .
As1 O5 1.678(9) .
As2 O61 1.662(8) .
As2 O44 1.665(9) .
As2 O68 1.669(9) .
As2 O53 1.681(9) .
O46 Cu5 2.355(12) .
Cu1 N2 2.001(15) 2_775
Cu1 N2 2.001(15) .
Cu1 N1 2.029(13) 2_775
Cu1 N1 2.029(13) .
Cu2 N4 2.021(15) .
Cu2 N5 2.023(14) .
Cu2 N3 2.028(14) .
Cu2 N6 2.037(13) .
Cu3 N7 1.966(19) .
Cu3 N9 1.983(19) .
Cu3 N10 1.990(17) .
Cu3 N8 2.006(18) .
Cu4 N11 1.971(15) .
Cu4 N12 2.005(17) .
Cu4 N14 2.024(14) .
Cu4 N13 2.029(16) .
Cu5 N18 1.910(17) .
Cu5 N17 1.970(16) .
Cu5 N15 2.02(2) .
Cu5 N16 2.019(18) .
Cu6 N21 1.939(19) .
Cu6 N19 1.978(16) .
Cu6 N22 2.008(19) .
Cu6 N20 2.03(2) .
N1 C1 1.51(2) .
N1 H1C 0.9000 .
N1 H1D 0.9000 .
N2 C2 1.33(3) .
N2 H2B 0.9000 .
N2 H2C 0.9000 .
N3 C4 1.48(3) .
N3 H3D 0.9000 .
N3 H3E 0.9000 .
N4 C5 1.485(10) .
N4 H4C 0.9000 .
N4 H4D 0.9000 .
N5 C7 1.46(2) .
N5 H5B 0.9000 .
N5 H5C 0.9000 .
N6 C8 1.48(2) .
N6 H6D 0.9000 .
N6 H6E 0.9000 .
N7 C10 1.43(3) .
N7 H7C 0.9000 .
N7 H7D 0.9000 .
N8 C11 1.47(3) .
N8 H8B 0.9000 .
N8 H8C 0.9000 .
N9 C13 1.50(3) .
N9 H9D 0.9000 .
N9 H9E 0.9000 .
N10 C14 1.44(3) .
N10 H10C 0.9000 .
N10 H10D 0.9000 .
N11 C16 1.44(3) .
N11 H11B 0.9000 .
N11 H11C 0.9000 .
N12 C17 1.51(3) .
N12 H12D 0.9000 .
N12 H12E 0.9000 .
N13 C19 1.53(3) .
N13 H13C 0.9000 .
N13 H13D 0.9000 .
N14 C20 1.51(3) .
N14 H14B 0.9000 .
N14 H14C 0.9000 .
N15 C22 1.490(10) .
N15 H15D 0.9000 .
N15 H15E 0.9000 .
N16 C23 1.45(3) .
N16 H16C 0.9000 .
N16 H16D 0.9000 .
N17 C25 1.55(2) .
N17 H17B 0.9000 .
N17 H17C 0.9000 .
N18 C26 1.40(2) .
N18 H18D 0.9000 .
N18 H18E 0.9000 .
N19 C28 1.496(10) .
N19 H19C 0.9000 .
N19 H19D 0.9000 .
N20 C29 1.483(10) .
N20 H20B 0.9000 .
N20 H20C 0.9000 .
N21 C31 1.469(10) .
N21 H21D 0.9000 .
N21 H21E 0.9000 .
N22 C32 1.52(4) .
N22 H22C 0.9000 .
N22 H22D 0.9000 .
C1 C2 1.489(10) .
C1 H1A 0.9700 .
C1 H1B 0.9700 .
C2 C3 1.39(3) .
C2 H2A 0.9800 .
C3 H3A 0.9600 .
C3 H3B 0.9600 .
C3 H3C 0.9600 .
C4 C5 1.42(3) .
C4 H4A 0.9700 .
C4 H4B 0.9700 .
C5 C6 1.40(3) .
C5 H5A 0.9800 .
C6 H6A 0.9600 .
C6 H6B 0.9600 .
C6 H6C 0.9600 .
C7 C8 1.52(3) .
C7 H7A 0.9700 .
C7 H7B 0.9700 .
C8 C9 1.55(3) .
C8 H8A 0.9800 .
C9 H9A 0.9600 .
C9 H9B 0.9600 .
C9 H9C 0.9600 .
C10 C11 1.490(10) .
C10 H10A 0.9700 .
C10 H10B 0.9700 .
C11 C12 1.44(4) .
C11 H11A 0.9800 .
C12 H12A 0.9600 .
C12 H12B 0.9600 .
C12 H12C 0.9600 .
C13 C14 1.42(3) .
C13 H13A 0.9700 .
C13 H13B 0.9700 .
C14 C15 1.56(3) .
C14 H14A 0.9800 .
C15 H15A 0.9600 .
C15 H15B 0.9600 .
C15 H15C 0.9600 .
C16 C17 1.38(3) .
C16 H16A 0.9700 .
C16 H16B 0.9700 .
C17 C18 1.56(4) .
C17 H17A 0.9800 .
C18 H18A 0.9600 .
C18 H18B 0.9600 .
C18 H18C 0.9600 .
C19 C20 1.44(3) .
C19 H19A 0.9700 .
C19 H19B 0.9700 .
C20 C21 1.492(10) .
C20 H20A 0.9800 .
C21 H21A 0.9600 .
C21 H21B 0.9600 .
C21 H21C 0.9600 .
C22 C23 1.62(3) .
C22 H22A 0.9700 .
C22 H22B 0.9700 .
C23 C24 1.39(3) .
C23 H23A 0.9800 .
C24 H24A 0.9600 .
C24 H24B 0.9600 .
C24 H24C 0.9600 .
C25 C26 1.501(10) .
C25 H25A 0.9700 .
C25 H25B 0.9700 .
C26 C27 1.495(10) .
C26 H26A 0.9800 .
C27 H27A 0.9600 .
C27 H27B 0.9600 .
C27 H27C 0.9600 .
C28 C29 1.494(10) .
C28 H28A 0.9700 .
C28 H28B 0.9700 .
C29 C30 1.54(3) .
C29 H29A 0.9800 .
C30 H30A 0.9600 .
C30 H30B 0.9600 .
C30 H30C 0.9600 .
C31 C32 1.42(4) .
C31 H31A 0.9700 .
C31 H31B 0.9700 .
C32 C33 1.501(10) .
C32 H32A 0.9800 .
C33 H33A 0.9600 .
C33 H33B 0.9600 .
C33 H33C 0.9600 .

loop_
_geom_hbond_atom_site_label_D
_geom_hbond_atom_site_label_H
_geom_hbond_atom_site_label_A
_geom_hbond_distance_DH
_geom_hbond_distance_HA
_geom_hbond_distance_DA
_geom_hbond_angle_DHA
_geom_hbond_site_symmetry_A
N15 H15D O26 0.90 2.25 3.08(2) 153.0 2_886
N15 H15E O3W 0.90 2.41 3.24(3) 153.3 1_665
N16 H16C O45 0.90 2.38 3.20(2) 152.3 .
N16 H16D O26 0.90 2.34 3.226(18) 170.3 .
N17 H17B O28 0.90 2.50 3.296(18) 147.0 .
N17 H17C O47 0.90 2.12 2.954(18) 154.3 .
N1 H1C O78 0.90 2.23 2.944(17) 136.2 2_775
N1 H1D O20 0.90 2.54 3.314(17) 144.3 .
N2 H2C O39 0.90 2.46 3.01(2) 119.1 2_775
N2 H2C O58 0.90 2.55 3.30(2) 140.7 2_775
N3 H3D O18 0.90 2.21 3.011(17) 147.7 2_885
N3 H3E O1W 0.90 2.43 3.30(2) 165.1 2_776
N4 H4C O6 0.90 2.37 3.102(18) 138.4 .
N4 H4C O2W 0.90 2.58 3.28(3) 134.8 2_776
N6 H6D O34 0.90 2.12 2.970(17) 157.8 1_655
N7 H7C O77 0.90 2.37 3.15(2) 144.4 .
N7 H7D O12 0.90 2.24 3.08(2) 154.8 1_545
N8 H8B O10 0.90 2.51 3.08(2) 121.5 1_545
N8 H8C O63 0.90 2.48 3.25(2) 143.6 .
N9 H9D O11 0.90 2.50 3.04(2) 119.0 1_545
N9 H9E O77 0.90 2.16 2.950(19) 146.0 .
N10 H10C O63 0.90 2.37 3.13(2) 143.0 .
N10 H10D O6W 0.90 2.12 2.94(5) 151.0 2_876
N11 H11B O54 0.90 2.04 2.935(17) 175.4 1_655
N11 H11C O35 0.90 2.48 3.048(17) 121.8 1_655
N12 H12D O25 0.90 2.46 3.292(18) 153.8 .
N12 H12D O23 0.90 2.64 3.275(17) 127.8 .
N12 H12E O41 0.90 2.33 3.203(17) 162.2 .
N12 H12E O40 0.90 2.40 2.974(17) 122.1 .
N13 H13C O43 0.90 2.62 3.423(18) 148.4 .
N13 H13D O23 0.90 2.16 2.971(19) 150.3 .
N14 H14C O56 0.90 2.45 3.246(18) 147.0 1_655
N19 H19C O51 0.90 2.25 3.090(18) 155.8 2_776
N19 H19C O50 0.90 2.55 3.124(19) 122.5 2_776
N19 H19D O71 0.90 2.19 3.057(19) 161.4 .
N19 H19D O70 0.90 2.59 3.104(19) 116.8 2_776
N20 H20B O66 0.90 2.46 3.23(2) 143.3 .
N20 H20C O41 0.90 2.22 3.09(2) 163.0 2_876
N21 H21D O41 0.90 2.61 3.43(2) 151.0 2_876
N21 H21E O66 0.90 2.36 3.00(2) 128.2 2_876
N22 H22C O70 0.90 2.07 2.88(2) 149.8 .
N22 H22D O52 0.90 2.25 3.15(2) 174.2 2_776
